data_2006226
loop_
_publ_author_name
'Tsonko Kolev'
'Hans Preut'
'Paul Bleckmann'
'Valentina Radomirska'

_publ_contact_author
;       Dr. Hans Preut
        Fachbereich Chemie
        Universit\"at Dortmund
        Otto-Hahn-Str. 6
        44221 Dortmund
        Germany
;
_publ_section_title
;
 Guanidinium Hydrogen Squarate
;
_journal_issue 6
_journal_name_full 'Acta Crystallographica Section C'
_journal_page_first 805
_journal_page_last 807
_journal_paper_doi 10.1107/S0108270197001182
_journal_volume 53
_journal_year 1997
_chemical_formula_iupac 'C H6 N3 + , C4 H O4 -'
_chemical_formula_sum 'C5 H7 N3 O4'
_chemical_formula_weight 173.14
_chemical_melting_point 580
_chemical_name_common 'guanidinium hydrogen squarate'
_chemical_name_systematic
;
 ?
;
_space_group_IT_number 14
_symmetry_cell_setting monoclinic
_symmetry_space_group_name_Hall '-P 2ybc'
_symmetry_space_group_name_H-M 'P 1 21/c 1'
_audit_creation_method SHELXL
_cell_angle_alpha 90.00
_cell_angle_beta 102.97(4)
_cell_angle_gamma 90.00
_cell_formula_units_Z 8
_cell_length_a 8.960(4)
_cell_length_b 20.536(11)
_cell_length_c 8.146(4)
_cell_measurement_reflns_used 20
_cell_measurement_temperature 291(2)
_cell_measurement_theta_max 14.4
_cell_measurement_theta_min 7.2
_cell_volume 1460.6(13)
_computing_cell_refinement 'Siemens R3m/V software'
_computing_data_collection 'Siemens R3m/V software'
_computing_data_reduction 'Siemens R3m/V software'
_computing_molecular_graphics 'SHELXTL-Plus (Sheldrick, 1991)'
_computing_publication_material 'SHELXL93, PARST95 (Nardelli, 1995)'
_computing_structure_refinement 'SHELXL93 (Sheldrick, 1993)'
_computing_structure_solution 'SHELXS86 (Sheldrick, 1990)'
_diffrn_ambient_temperature 291(2)
_diffrn_measurement_device 'Siemens R3m/V'
_diffrn_measurement_method \w--2\q
_diffrn_radiation_monochromator graphite
_diffrn_radiation_source 'fine-focus sealed tube'
_diffrn_radiation_type MoK\a
_diffrn_radiation_wavelength 0.71073
_diffrn_reflns_av_R_equivalents 0.0285
_diffrn_reflns_av_sigmaI/netI 0.0482
_diffrn_reflns_limit_h_max 10
_diffrn_reflns_limit_h_min -1
_diffrn_reflns_limit_k_max 1
_diffrn_reflns_limit_k_min -24
_diffrn_reflns_limit_l_max 9
_diffrn_reflns_limit_l_min -9
_diffrn_reflns_number 3302
_diffrn_reflns_theta_max 25.05
_diffrn_reflns_theta_min 1.98
_diffrn_standards_decay_% '< 5'
_diffrn_standards_interval_count 300
_diffrn_standards_interval_time 150
_diffrn_standards_number 6
_exptl_absorpt_coefficient_mu 0.137
_exptl_absorpt_correction_type none
_exptl_crystal_colour colourless
_exptl_crystal_density_diffrn 1.575
_exptl_crystal_density_meas ?
_exptl_crystal_description column
_exptl_crystal_F_000 720
_exptl_crystal_size_max 1.18
_exptl_crystal_size_mid 0.32
_exptl_crystal_size_min 0.26
_refine_diff_density_max 0.288
_refine_diff_density_min -0.239
_refine_ls_extinction_coef 0.010(3)
_refine_ls_extinction_method SHELXL
_refine_ls_goodness_of_fit_all 0.988
_refine_ls_goodness_of_fit_obs 1.171
_refine_ls_hydrogen_treatment refxyz
_refine_ls_matrix_type full
_refine_ls_number_parameters 260
_refine_ls_number_reflns 2588
_refine_ls_number_restraints 31
_refine_ls_restrained_S_all 1.191
_refine_ls_restrained_S_obs 1.164
_refine_ls_R_factor_all 0.0848
_refine_ls_R_factor_obs .0562
_refine_ls_shift/esd_max 0.000
_refine_ls_shift/esd_mean 0.000
_refine_ls_structure_factor_coef Fsqd
_refine_ls_weighting_details 'w = 1/[\s^2^(Fo^2^)+(0.1026P)^2^] where P=(Fo^2^+2Fc^2^)/3'
_refine_ls_weighting_scheme calc
_refine_ls_wR_factor_all 0.1983
_refine_ls_wR_factor_obs .1528
_reflns_number_observed 1681
_reflns_number_total 2588
_reflns_observed_criterion >2sigma(I)
_cod_data_source_file jz1154.cif
_cod_data_source_block nic412
_cod_depositor_comments
;
The following automatic conversions were performed:

'_exptl_crystal_density_meas' value 'not measured' was changed to '?'
- the value is perceived as not measured.

Automatic conversion script
Id: cif_fix_values 3008 2015-01-20 13:52:24Z robertas 

The following automatic conversions were performed:

'_refine_ls_weighting_scheme' value 'calc w =
1/[\s^2^(Fo^2^)+(0.1026P)^2^] where P=(Fo^2^+2Fc^2^)/3' was changed
to 'calc'. New tag '_refine_ls_weighting_details' was created. The
value of the new tag was set to 'w = 1/[\s^2^(Fo^2^)+(0.1026P)^2^]
where P=(Fo^2^+2Fc^2^)/3'.

Automatic conversion script
Id: cif_fix_values 3143 2015-03-26 13:38:13Z robertas 
;
_cod_original_cell_volume 1460.6(12)
_cod_original_sg_symbol_H-M 'P 21/c'
_cod_database_code 2006226

loop_
_symmetry_equiv_pos_as_xyz
'x, y, z'
'-x, y+1/2, -z+1/2'
'-x, -y, -z'
'x, -y-1/2, z-1/2'

loop_
_atom_site_aniso_label
_atom_site_aniso_U_11
_atom_site_aniso_U_22
_atom_site_aniso_U_33
_atom_site_aniso_U_12
_atom_site_aniso_U_13
_atom_site_aniso_U_23
O1 .0414(13) .0296(11) .0363(11) -.0006(10) -.0014(10) -.0061(9)
O2 .0344(12) .0317(12) .0452(12) .0058(10) -.0038(10) -.0062(9)
O3 .0455(14) .0346(12) .0374(12) -.0007(10) -.0007(11) -.0087(9)
O4 .0394(13) .0374(12) .0440(13) .0134(11) .0003(11) -.0009(10)
O6 .0481(15) .0305(12) .0615(15) .0098(11) .0220(12) .0010(10)
O7 .0414(14) .0284(11) .0614(14) .0009(10) .0244(12) .0013(10)
O8 .0367(13) .0329(12) .0654(15) .0026(10) .0210(12) -.0090(10)
O9 .057(2) .0370(13) .078(2) -.0135(12) .0346(14) -.0061(12)
C1 .034(2) .0254(14) .0270(14) -.0032(13) .0057(13) .0013(12)
C2 .031(2) .027(2) .0306(14) -.0011(13) .0094(13) .0007(12)
C3 .030(2) .0273(15) .0294(14) -.0016(13) .0092(13) -.0014(12)
C4 .031(2) .031(2) .0279(14) .0028(13) .0064(13) .0006(12)
C5 .033(2) .037(2) .0300(15) -.0010(14) .0057(14) .0026(13)
N1 .034(2) .055(2) .042(2) .001(2) -.0032(14) -.0016(14)
N2 .041(2) .037(2) .041(2) .0037(14) .0015(13) -.0052(13)
N3 .040(2) .039(2) .048(2) .0055(14) -.0028(14) -.0086(13)
C6 .036(2) .031(2) .037(2) .0044(14) .0083(14) -.0003(13)
C7 .028(2) .0272(15) .034(2) -.0008(13) .0072(13) -.0001(12)
C8 .028(2) .0264(15) .035(2) .0004(13) .0051(13) -.0039(12)
C9 .038(2) .029(2) .039(2) -.0037(14) .0099(15) -.0033(13)
C10 .034(2) .037(2) .031(2) -.0024(14) .0059(14) .0016(13)
N4 .042(2) .053(2) .056(2) -.001(2) .0258(15) -.007(2)
N5 .050(2) .034(2) .054(2) -.0072(14) .0198(15) -.0109(13)
N6 .048(2) .0318(15) .061(2) -.0043(14) .023(2) -.0079(13)

loop_
_atom_site_label
_atom_site_fract_x
_atom_site_fract_y
_atom_site_fract_z
_atom_site_U_iso_or_equiv
_atom_site_thermal_displace_type
_atom_site_calc_flag
_atom_site_refinement_flags
_atom_site_occupancy
_atom_site_disorder_group
_atom_site_type_symbol
O1 .3721(3) .57106(10) .1821(3) .0374(6) Uani d . 1 . O
O2 .4363(2) .42710(10) .0942(3) .0391(6) Uani d D 1 . O
H2 .426(4) .3833(15) .028(4) .059 Uiso d D 1 . H
O3 .1183(3) .42354(10) -.2034(3) .0408(6) Uani d . 1 . O
O4 .0585(3) .57444(10) -.1219(3) .0417(6) Uani d . 1 . O
O6 .2905(3) .83976(10) .1866(3) .0452(6) Uani d . 1 . O
O7 .2847(3) .68473(10) .1827(3) .0417(6) Uani d D 1 . O
H7 .325(4) .6367(15) .177(5) .063 Uiso d D 1 . H
O8 .5975(3) .68430(10) .0285(3) .0435(6) Uani d . 1 . O
O9 .6000(3) .83815(11) .0298(3) .0541(7) Uani d . 1 . O
C1 .2996(3) .53234(13) .0711(3) .0291(7) Uani d . 1 . C
C2 .3255(3) .46721(13) .0301(3) .0292(7) Uani d . 1 . C
C3 .1866(3) .46459(13) -.1027(3) .0287(7) Uani d . 1 . C
C4 .1585(3) .53415(14) -.0638(3) .0300(7) Uani d . 1 . C
C5 .2414(3) .50504(14) .4935(3) .0334(7) Uani d . 1 . C
N1 .3702(3) .50831(15) .6127(4) .0453(7) Uani d D 1 . N
H1A .384(5) .5438(14) .671(5) .068 Uiso d D 1 . H
H1B .425(4) .4717(14) .628(5) .068 Uiso d D 1 . H
N2 .2104(3) .45196(14) .3993(3) .0411(7) Uani d D 1 . N
H2A .124(3) .4487(19) .319(4) .062 Uiso d D 1 . H
H2B .275(4) .4204(15) .423(5) .062 Uiso d D 1 . H
N3 .1454(3) .55463(14) .4721(4) .0444(7) Uani d D 1 . N
H3A .064(3) .5551(19) .390(4) .067 Uiso d D 1 . H
H3B .178(4) .5883(14) .531(4) .067 Uiso d D 1 . H
C6 .3736(4) .79811(14) .1432(4) .0344(7) Uani d . 1 . C
C7 .3759(3) .72780(13) .1393(4) .0298(7) Uani d . 1 . C
C8 .5108(3) .72652(13) .0732(4) .0299(7) Uani d . 1 . C
C9 .5144(4) .79789(14) .0738(4) .0351(7) Uani d . 1 . C
C10 .0632(4) .24301(14) .6229(4) .0339(7) Uani d . 1 . C
N4 -.0590(4) .2398(2) .6875(4) .0480(8) Uani d D 1 . N
H4A -.105(4) .2019(14) .702(5) .072 Uiso d D 1 . H
H4B -.099(4) .2744(15) .726(5) .072 Uiso d D 1 . H
N5 .1399(4) .29836(13) .6236(4) .0447(7) Uani d D 1 . N
H5A .123(5) .3346(14) .681(4) .067 Uiso d D 1 . H
H5B .216(4) .2964(19) .574(5) .067 Uiso d D 1 . H
N6 .1080(4) .19036(13) .5533(4) .0451(8) Uani d D 1 . N
H6A .054(4) .1543(14) .547(5) .068 Uiso d D 1 . H
H6B .193(4) .1864(18) .515(5) .068 Uiso d D 1 . H

loop_
_atom_type_symbol
_atom_type_description
_atom_type_scat_dispersion_real
_atom_type_scat_dispersion_imag
_atom_type_scat_source
C C 0.0033 0.0016 'International Tables Vol C Tables 4.2.6.8 and 6.1.1.4'
H H 0.0000 0.0000 'International Tables Vol C Tables 4.2.6.8 and 6.1.1.4'
N N 0.0061 0.0033 'International Tables Vol C Tables 4.2.6.8 and 6.1.1.4'
O O 0.0106 0.0060 'International Tables Vol C Tables 4.2.6.8 and 6.1.1.4'

loop_
_geom_angle_atom_site_label_1
_geom_angle_atom_site_label_2
_geom_angle_atom_site_label_3
_geom_angle
_geom_angle_publ_flag
C1 O1 H7 118.5(16) ?
C2 O2 H2 111(2) ?
C7 O7 H7 112(2) ?
O1 C1 C2 132.7(3) y
O1 C1 C4 136.9(3) y
C2 C1 C4 90.4(2) y
O2 C2 C1 130.9(3) y
O2 C2 C3 136.1(3) y
C1 C2 C3 93.0(2) y
O3 C3 C2 136.9(3) y
O3 C3 C4 135.2(3) y
C2 C3 C4 87.9(2) y
O4 C4 C1 136.8(3) y
O4 C4 C3 134.5(3) y
C1 C4 C3 88.7(2) y
N3 C5 N2 120.8(3) ?
N3 C5 N1 119.3(3) ?
N2 C5 N1 119.8(3) ?
C5 N1 H1A 116.(3) ?
C5 N1 H1B 115.(3) ?
H1A N1 H1B 129.(4) ?
C5 N2 H2A 121.(3) ?
C5 N2 H2B 117.(3) ?
H2A N2 H2B 122.(4) ?
C5 N3 H3A 121.(3) ?
C5 N3 H3B 115.(3) ?
H3A N3 H3B 123.(4) ?
O6 C6 C7 135.3(3) y
O6 C6 C9 136.4(3) y
C7 C6 C9 88.3(2) y
O7 C7 C8 136.3(3) y
O7 C7 C6 131.2(3) y
C8 C7 C6 92.5(2) y
O8 C8 C7 138.1(3) y
O8 C8 C9 131.9(3) y
C7 C8 C9 90.0(2) y
O9 C9 C8 133.1(3) y
O9 C9 C6 137.8(3) y
C8 C9 C6 89.1(2) y
N4 C10 N6 119.3(3) ?
N4 C10 N5 121.1(3) ?
N6 C10 N5 119.6(3) ?
C10 N4 H4A 123.(3) ?
C10 N4 H4B 123.(3) ?
H4A N4 H4B 115.(4) ?
C10 N5 H5A 124.(3) ?
C10 N5 H5B 115.(3) ?
H5A N5 H5B 121.(4) ?
C10 N6 H6A 120.(3) ?
C10 N6 H6B 126.(3) ?
H6A N6 H6B 114.(4) ?

loop_
_geom_bond_atom_site_label_1
_geom_bond_atom_site_label_2
_geom_bond_site_symmetry_2
_geom_bond_distance
_geom_bond_publ_flag
O1 C1 . 1.268(3) y
O1 H7 . 1.41(3) ?
O2 C2 . 1.305(4) y
O2 H2 . 1.04(3) ?
O3 C3 . 1.238(3) y
O4 C4 . 1.233(3) y
O6 C6 . 1.237(3) y
O7 C7 . 1.306(3) y
O7 H7 . 1.06(3) ?
O8 C8 . 1.271(3) y
O9 C9 . 1.234(4) y
C1 C2 . 1.410(4) y
C1 C4 . 1.478(4) y
C2 C3 . 1.456(4) y
C3 C4 . 1.497(4) y
C5 N3 . 1.319(4) ?
C5 N2 . 1.326(4) ?
C5 N1 . 1.332(4) ?
N1 H1A . .86(2) ?
N1 H1B . .89(2) ?
N2 H2A . .89(2) ?
N2 H2B . .86(2) ?
N3 H3A . .87(2) ?
N3 H3B . .85(2) ?
C6 C7 . 1.444(4) y
C6 C9 . 1.494(4) y
C7 C8 . 1.430(4) y
C8 C9 . 1.466(4) y
C10 N4 . 1.318(4) ?
C10 N6 . 1.324(4) ?
C10 N5 . 1.328(4) ?
N4 H4A . .90(2) ?
N4 H4B . .88(2) ?
N5 H5A . .91(2) ?
N5 H5B . .86(2) ?
N6 H6A . .88(2) ?
N6 H6B . .89(2) ?

loop_
_geom_torsion_atom_site_label_1
_geom_torsion_atom_site_label_2
_geom_torsion_atom_site_label_3
_geom_torsion_atom_site_label_4
_geom_torsion
O1 C1 C2 O2 -1.5(5)
C4 C1 C2 O2 179.1(3)
O1 C1 C2 C3 178.3(3)
C4 C1 C2 C3 -1.1(2)
O2 C2 C3 O3 1.7(6)
C1 C2 C3 O3 -178.0(3)
O2 C2 C3 C4 -179.1(3)
C1 C2 C3 C4 1.1(2)
O1 C1 C4 O4 1.6(6)
C2 C1 C4 O4 -179.1(4)
O1 C1 C4 C3 -178.3(3)
C2 C1 C4 C3 1.1(2)
O3 C3 C4 O4 -1.7(6)
C2 C3 C4 O4 179.1(3)
O3 C3 C4 C1 178.1(3)
C2 C3 C4 C1 -1.1(2)
O6 C6 C7 O7 0.3(6)
C9 C6 C7 O7 179.9(3)
O6 C6 C7 C8 -179.5(4)
C9 C6 C7 C8 0.1(2)
O7 C7 C8 O8 0.5(7)
C6 C7 C8 O8 -179.7(4)
O7 C7 C8 C9 -179.9(4)
C6 C7 C8 C9 -0.1(2)
O8 C8 C9 O9 1.1(6)
C7 C8 C9 O9 -178.5(4)
O8 C8 C9 C6 179.7(3)
C7 C8 C9 C6 0.1(2)
O6 C6 C9 O9 -2.0(7)
C7 C6 C9 O9 178.4(4)
O6 C6 C9 C8 179.5(4)
C7 C6 C9 C8 -0.1(2)

loop_
_cod_related_entry_id
_cod_related_entry_database
_cod_related_entry_code
1 ChemSpider 30652169
